data_4300095
loop_
_publ_author_name
'Laurie A. Tyler'
'Juan C. Noveron'
'Marilyn M. Olmstead'
'Pradip K. Mascharak'

_publ_contact_author
; Pradip K. Mascharak
  Department of Chemistry and Biochemistry
  University of California
  Santa Cruz, CA 95064
  USA
;
_publ_contact_author_email mascharak@chemistry.ucsc.edu
_publ_contact_author_fax 831-459-2935
_publ_contact_author_phone 831-459-4251
_publ_section_title
;
Co(III) Complexes with Coordinated Carboxamido Nitrogens and Thiolato
Sulfurs as Models for Co-Containing Nitrile Hydratase and Their Conversion
to the Corresponding Sulfinato Species
;
_journal_name_full 'Inorganic Chemistry'
_journal_page_first 357
_journal_page_last 362
_journal_volume 39
_journal_year 2000
_chemical_formula_sum 'C26 H39 Co N6 O2 S2'
_chemical_formula_weight 590.68
_chemical_name_common (Me4N)[Co(PyPePRS)2].CH3CN
_space_group_IT_number 33
_symmetry_cell_setting orthorhombic
_symmetry_space_group_name_Hall 'P 2c -2n'
_symmetry_space_group_name_H-M 'P n a 21'
_atom_sites_solution_hydrogens geom
_atom_sites_solution_primary direct
_atom_sites_solution_secondary difmap
_audit_creation_method SHELXL-97
_cell_angle_alpha 90.00
_cell_angle_beta 90.00
_cell_angle_gamma 90.00
_cell_formula_units_Z 4
_cell_length_a 21.510(4)
_cell_length_b 13.485(2)
_cell_length_c 10.0512(16)
_cell_measurement_reflns_used 22
_cell_measurement_temperature 140(2)
_cell_measurement_theta_max 16.4
_cell_measurement_theta_min 5.0
_cell_volume 2915.5(8)
_computing_cell_refinement 'Siemens P3'
_computing_data_collection 'Siemens P3'
_computing_data_reduction 'Siemens XDISK'
_computing_molecular_graphics 'SHELXTL 5.03, XP (Sheldrick, 1994)'
_computing_publication_material 'SHELXL-97 (Sheldrick, 1997)'
_computing_structure_refinement 'SHELXL-97 (Sheldrick, 1997)'
_computing_structure_solution 'SHELXS-97 (Sheldrick, 1990)'
_diffrn_ambient_temperature 140(2)
_diffrn_measured_fraction_theta_full 1.000
_diffrn_measured_fraction_theta_max 1.000
_diffrn_measurement_device_type 'Siemens R3m/V'
_diffrn_measurement_method \w
_diffrn_radiation_monochromator graphite
_diffrn_radiation_source 'normal-focus sealed tube'
_diffrn_radiation_type MoK\a
_diffrn_radiation_wavelength 0.71073
_diffrn_reflns_av_R_equivalents 0.0193
_diffrn_reflns_av_sigmaI/netI 0.0408
_diffrn_reflns_limit_h_max 27
_diffrn_reflns_limit_h_min -3
_diffrn_reflns_limit_k_max 17
_diffrn_reflns_limit_k_min -2
_diffrn_reflns_limit_l_max 13
_diffrn_reflns_limit_l_min -1
_diffrn_reflns_number 5569
_diffrn_reflns_theta_full 27.50
_diffrn_reflns_theta_max 27.50
_diffrn_reflns_theta_min 1.78
_diffrn_standards_decay_% <0.1
_diffrn_standards_interval_count 198
_diffrn_standards_number 2
_exptl_absorpt_coefficient_mu 0.766
_exptl_absorpt_correction_T_max 0.8258
_exptl_absorpt_correction_T_min 0.6241
_exptl_absorpt_correction_type empirical
_exptl_absorpt_process_details
;XABS2: an empirical absorption correction program. Parkin, S.; Moezzi,
 B.; Hope, H. J. Appl. Cryst. 1995, 28, 53-56.
;
_exptl_crystal_colour black
_exptl_crystal_density_diffrn 1.346
_exptl_crystal_density_method 'not measured'
_exptl_crystal_description parallelepiped
_exptl_crystal_F_000 1248
_exptl_crystal_size_max 0.68
_exptl_crystal_size_mid 0.32
_exptl_crystal_size_min 0.26
_refine_diff_density_max 0.322
_refine_diff_density_min -0.262
_refine_diff_density_rms 0.061
_refine_ls_abs_structure_details 'Flack H D (1983), Acta Cryst. A39, 876-881'
_refine_ls_abs_structure_Flack 0.000(15)
_refine_ls_extinction_method none
_refine_ls_goodness_of_fit_ref 1.012
_refine_ls_hydrogen_treatment constr
_refine_ls_matrix_type full
_refine_ls_number_parameters 343
_refine_ls_number_reflns 3914
_refine_ls_number_restraints 1
_refine_ls_restrained_S_all 1.012
_refine_ls_R_factor_all 0.0441
_refine_ls_R_factor_gt 0.0343
_refine_ls_shift/su_max 0.001
_refine_ls_shift/su_mean 0.000
_refine_ls_structure_factor_coef Fsqd
_refine_ls_weighting_details 'calc w=1/[\s^2^(Fo^2^)+(0.0358P)^2^+0.4365P] where P=(Fo^2^+2Fc^2^)/3'
_refine_ls_weighting_scheme calc
_refine_ls_wR_factor_gt 0.0719
_refine_ls_wR_factor_ref 0.0766
_reflns_number_gt 3394
_reflns_number_total 3914
_reflns_threshold_expression >2sigma(I)
_cod_original_cell_volume 2915.5(9)
_cod_database_code 4300095

loop_
_symmetry_equiv_pos_as_xyz
'x, y, z'
'-x, -y, z+1/2'
'x+1/2, -y+1/2, z'
'-x+1/2, y+1/2, z+1/2'

loop_
_atom_site_label
_atom_site_type_symbol
_atom_site_fract_x
_atom_site_fract_y
_atom_site_fract_z
_atom_site_U_iso_or_equiv
_atom_site_adp_type
_atom_site_occupancy
_atom_site_symmetry_multiplicity
_atom_site_calc_flag
_atom_site_refinement_flags
_atom_site_disorder_assembly
_atom_site_disorder_group
Co Co 0.300370(18) 0.67209(3) 0.20386(4) 0.01554(10) Uani 1 1 d . . .
S1 S 0.35972(4) 0.69674(7) 0.38414(10) 0.02053(18) Uani 1 1 d . . .
S2 S 0.29963(4) 0.83161(6) 0.13468(9) 0.01927(19) Uani 1 1 d . . .
O1 O 0.12383(12) 0.6793(2) 0.3345(3) 0.0347(7) Uani 1 1 d . . .
O2 O 0.42146(11) 0.53488(17) -0.0356(3) 0.0248(6) Uani 1 1 d . . .
N1 N 0.23129(14) 0.6843(2) 0.3216(3) 0.0190(6) Uani 1 1 d . . .
N2 N 0.23315(13) 0.6396(2) 0.0743(3) 0.0196(6) Uani 1 1 d . . .
N3 N 0.36671(12) 0.6546(2) 0.0794(3) 0.0165(6) Uani 1 1 d . . .
N4 N 0.31267(12) 0.52752(19) 0.2293(3) 0.0170(6) Uani 1 1 d . . .
C1 C 0.30045(16) 0.7475(3) 0.4982(4) 0.0215(7) Uani 1 1 d . . .
C2 C 0.31997(19) 0.7224(3) 0.6409(4) 0.0314(9) Uani 1 1 d . . .
H2A H 0.3612 0.7505 0.6587 0.047 Uiso 1 1 calc R . .
H2B H 0.3214 0.6503 0.6518 0.047 Uiso 1 1 calc R . .
H2C H 0.2898 0.7505 0.7034 0.047 Uiso 1 1 calc R . .
C3 C 0.29570(18) 0.8596(3) 0.4835(4) 0.0282(9) Uani 1 1 d . . .
H3A H 0.2651 0.8853 0.5469 0.042 Uiso 1 1 calc R . .
H3B H 0.2827 0.8760 0.3927 0.042 Uiso 1 1 calc R . .
H3C H 0.3363 0.8897 0.5014 0.042 Uiso 1 1 calc R . .
C4 C 0.23890(17) 0.6976(3) 0.4651(4) 0.0242(8) Uani 1 1 d . . .
H4A H 0.2370 0.6322 0.5096 0.029 Uiso 1 1 calc R . .
H4B H 0.2043 0.7386 0.4997 0.029 Uiso 1 1 calc R . .
C5 C 0.17455(18) 0.6722(3) 0.2749(5) 0.0249(9) Uani 1 1 d . . .
C6 C 0.17587(17) 0.6452(3) 0.1295(5) 0.0246(8) Uani 1 1 d . . .
C7 C 0.12291(17) 0.6236(3) 0.0572(5) 0.0304(9) Uani 1 1 d . . .
H7 H 0.0831 0.6279 0.0977 0.036 Uiso 1 1 calc R . .
C8 C 0.12837(19) 0.5956(3) -0.0742(5) 0.0344(11) Uani 1 1 d . . .
H8 H 0.0924 0.5812 -0.1255 0.041 Uiso 1 1 calc R . .
C9 C 0.18651(18) 0.5888(3) -0.1300(4) 0.0303(9) Uani 1 1 d . . .
H9 H 0.1914 0.5682 -0.2197 0.036 Uiso 1 1 calc R . .
C10 C 0.23766(18) 0.6125(2) -0.0535(4) 0.0246(8) Uani 1 1 d . . .
H10 H 0.2777 0.6093 -0.0931 0.030 Uiso 1 1 calc R . .
C11 C 0.37582(15) 0.8353(2) 0.0507(4) 0.0200(7) Uani 1 1 d . . .
C12 C 0.42779(16) 0.8603(3) 0.1475(4) 0.0292(8) Uani 1 1 d . . .
H12A H 0.4287 0.8109 0.2190 0.044 Uiso 1 1 calc R . .
H12B H 0.4205 0.9262 0.1856 0.044 Uiso 1 1 calc R . .
H12C H 0.4677 0.8600 0.1004 0.044 Uiso 1 1 calc R . .
C13 C 0.37385(17) 0.9140(3) -0.0596(4) 0.0268(8) Uani 1 1 d . . .
H13A H 0.3639 0.9787 -0.0206 0.040 Uiso 1 1 calc R . .
H13B H 0.3419 0.8961 -0.1248 0.040 Uiso 1 1 calc R . .
H13C H 0.4144 0.9173 -0.1036 0.040 Uiso 1 1 calc R . .
C14 C 0.38606(16) 0.7337(2) -0.0110(4) 0.0211(7) Uani 1 1 d . . .
H14A H 0.3621 0.7289 -0.0948 0.025 Uiso 1 1 calc R . .
H14B H 0.4307 0.7255 -0.0328 0.025 Uiso 1 1 calc R . .
C15 C 0.38487(14) 0.5630(2) 0.0538(3) 0.0169(7) Uani 1 1 d . . .
C16 C 0.35571(14) 0.4904(2) 0.1461(3) 0.0164(7) Uani 1 1 d . . .
C17 C 0.37199(15) 0.3902(2) 0.1474(4) 0.0225(7) Uani 1 1 d . . .
H17 H 0.4017 0.3647 0.0864 0.027 Uiso 1 1 calc R . .
C18 C 0.34384(15) 0.3294(3) 0.2390(4) 0.0234(8) Uani 1 1 d . . .
H18 H 0.3546 0.2611 0.2434 0.028 Uiso 1 1 calc R . .
C19 C 0.29984(16) 0.3676(2) 0.3248(4) 0.0221(7) Uani 1 1 d . . .
H19 H 0.2799 0.3263 0.3884 0.027 Uiso 1 1 calc R . .
C20 C 0.28525(15) 0.4676(2) 0.3164(4) 0.0197(7) Uani 1 1 d . . .
H20 H 0.2547 0.4941 0.3747 0.024 Uiso 1 1 calc R . .
N5 N 0.43112(13) 0.4347(2) 0.6487(4) 0.0277(7) Uani 1 1 d . . .
C21 C 0.45324(17) 0.5401(2) 0.6492(4) 0.0289(8) Uani 1 1 d . . .
H21A H 0.4286 0.5789 0.5858 0.043 Uiso 1 1 calc R . .
H21B H 0.4972 0.5423 0.6234 0.043 Uiso 1 1 calc R . .
H21C H 0.4484 0.5680 0.7386 0.043 Uiso 1 1 calc R . .
C22 C 0.46920(18) 0.3750(3) 0.7432(4) 0.0340(10) Uani 1 1 d . . .
H22A H 0.4674 0.4051 0.8319 0.051 Uiso 1 1 calc R . .
H22B H 0.5124 0.3733 0.7126 0.051 Uiso 1 1 calc R . .
H22C H 0.4528 0.3072 0.7474 0.051 Uiso 1 1 calc R . .
C23 C 0.36444(15) 0.4322(3) 0.6907(5) 0.0384(11) Uani 1 1 d . . .
H23A H 0.3394 0.4707 0.6277 0.058 Uiso 1 1 calc R . .
H23B H 0.3604 0.4609 0.7798 0.058 Uiso 1 1 calc R . .
H23C H 0.3498 0.3634 0.6920 0.058 Uiso 1 1 calc R . .
C24 C 0.43697(19) 0.3947(3) 0.5106(5) 0.0384(10) Uani 1 1 d . . .
H24A H 0.4214 0.3265 0.5081 0.058 Uiso 1 1 calc R . .
H24B H 0.4807 0.3957 0.4836 0.058 Uiso 1 1 calc R . .
H24C H 0.4126 0.4359 0.4495 0.058 Uiso 1 1 calc R . .
N6 N 0.4872(2) 0.2104(4) 1.2359(6) 0.0721(15) Uani 1 1 d . . .
C25 C 0.4942(2) 0.1775(4) 1.1331(6) 0.0485(14) Uani 1 1 d . . .
C26 C 0.5026(2) 0.1359(4) 1.0012(6) 0.0535(13) Uani 1 1 d . . .
H26A H 0.5348 0.1732 0.9538 0.080 Uiso 1 1 calc R . .
H26B H 0.4634 0.1399 0.9519 0.080 Uiso 1 1 calc R . .
H26C H 0.5153 0.0663 1.0089 0.080 Uiso 1 1 calc R . .

loop_
_atom_site_aniso_label
_atom_site_aniso_U_11
_atom_site_aniso_U_22
_atom_site_aniso_U_33
_atom_site_aniso_U_23
_atom_site_aniso_U_13
_atom_site_aniso_U_12
Co 0.01546(19) 0.0160(2) 0.0151(2) -0.0001(2) 0.0013(2) 0.00062(17)
S1 0.0210(4) 0.0237(4) 0.0169(4) -0.0023(4) 0.0003(4) 0.0013(4)
S2 0.0198(4) 0.0167(4) 0.0214(5) 0.0026(4) 0.0011(4) 0.0024(3)
O1 0.0188(12) 0.0404(16) 0.0448(18) 0.0013(15) 0.0085(13) 0.0037(12)
O2 0.0306(13) 0.0201(12) 0.0237(14) 0.0005(12) 0.0122(12) 0.0041(11)
N1 0.0177(14) 0.0200(15) 0.0195(15) 0.0013(14) 0.0050(13) 0.0003(12)
N2 0.0209(14) 0.0125(13) 0.0253(16) 0.0012(13) -0.0023(14) -0.0016(12)
N3 0.0179(13) 0.0189(14) 0.0127(13) 0.0018(13) 0.0011(12) -0.0019(11)
N4 0.0182(13) 0.0155(12) 0.0174(16) -0.0009(12) -0.0011(12) -0.0031(11)
C1 0.0293(18) 0.0194(17) 0.0158(16) -0.0016(15) 0.0028(17) 0.0027(15)
C2 0.043(2) 0.032(2) 0.0192(19) -0.0024(18) 0.0046(19) 0.0064(18)
C3 0.042(2) 0.0176(16) 0.025(2) -0.0046(16) 0.0067(19) 0.0023(17)
C4 0.0272(18) 0.0238(18) 0.0218(19) 0.0004(17) 0.0081(17) 0.0030(16)
C5 0.0170(17) 0.0224(19) 0.035(2) 0.0057(18) 0.0030(17) 0.0030(15)
C6 0.0232(18) 0.0177(17) 0.033(2) 0.0079(18) -0.0039(18) 0.0010(15)
C7 0.0216(18) 0.025(2) 0.044(3) 0.005(2) -0.0108(18) 0.0016(15)
C8 0.034(2) 0.0232(19) 0.046(3) 0.0060(19) -0.024(2) -0.0062(17)
C9 0.042(2) 0.0201(17) 0.028(2) 0.0041(18) -0.013(2) -0.0021(16)
C10 0.032(2) 0.0169(17) 0.0252(19) 0.0024(16) -0.0038(18) 0.0001(15)
C11 0.0183(15) 0.0193(17) 0.0224(19) 0.0022(16) 0.0023(15) -0.0011(13)
C12 0.0256(17) 0.0296(19) 0.032(2) 0.0021(19) -0.0033(18) -0.0064(15)
C13 0.0283(19) 0.0224(18) 0.030(2) 0.0107(18) 0.0021(17) 0.0002(15)
C14 0.0227(16) 0.0199(17) 0.0209(18) 0.0039(16) 0.0026(16) -0.0001(14)
C15 0.0147(14) 0.0194(16) 0.0166(17) -0.0009(15) 0.0008(14) 0.0014(13)
C16 0.0157(14) 0.0181(15) 0.0154(16) 0.0035(15) -0.0006(14) -0.0009(13)
C17 0.0239(16) 0.0201(17) 0.0234(18) 0.0003(17) -0.0006(16) -0.0007(14)
C18 0.0282(16) 0.0164(15) 0.026(2) 0.0001(15) -0.0053(15) 0.0026(15)
C19 0.0268(17) 0.0195(16) 0.0200(18) 0.0032(16) -0.0040(17) -0.0086(15)
C20 0.0211(16) 0.0217(16) 0.0164(17) -0.0010(15) 0.0018(15) -0.0040(14)
N5 0.0207(14) 0.0254(15) 0.0368(19) -0.0048(16) -0.0016(15) -0.0004(12)
C21 0.0306(18) 0.0235(17) 0.032(2) 0.0003(18) 0.0011(19) 0.0006(16)
C22 0.0323(19) 0.0261(19) 0.043(3) 0.0004(19) 0.0005(19) 0.0052(17)
C23 0.0229(17) 0.033(2) 0.059(3) -0.005(2) 0.009(2) -0.0013(15)
C24 0.032(2) 0.045(2) 0.038(2) -0.016(2) -0.003(2) -0.0011(19)
N6 0.050(3) 0.098(4) 0.068(4) 0.003(3) 0.006(3) 0.003(3)
C25 0.025(2) 0.067(4) 0.053(3) 0.025(3) 0.000(2) -0.003(2)
C26 0.038(2) 0.072(3) 0.051(3) 0.009(3) -0.005(3) -0.009(2)

loop_
_atom_type_symbol
_atom_type_description
_atom_type_scat_dispersion_real
_atom_type_scat_dispersion_imag
_atom_type_scat_source
C C 0.0033 0.0016 'International Tables Vol C Tables 4.2.6.8 and 6.1.1.4'
H H 0.0000 0.0000 'International Tables Vol C Tables 4.2.6.8 and 6.1.1.4'
N N 0.0061 0.0033 'International Tables Vol C Tables 4.2.6.8 and 6.1.1.4'
O O 0.0106 0.0060 'International Tables Vol C Tables 4.2.6.8 and 6.1.1.4'
S S 0.1246 0.1234 'International Tables Vol C Tables 4.2.6.8 and 6.1.1.4'
Co Co 0.3494 0.9721 'International Tables Vol C Tables 4.2.6.8 and 6.1.1.4'

loop_
_geom_angle_atom_site_label_1
_geom_angle_atom_site_label_2
_geom_angle_atom_site_label_3
_geom_angle
_geom_angle_site_symmetry_1
_geom_angle_site_symmetry_3
_geom_angle_publ_flag
N1 Co N3 176.55(13) . . ?
N1 Co N4 96.23(12) . . ?
N3 Co N4 82.16(11) . . ?
N1 Co N2 81.91(12) . . ?
N3 Co N2 94.96(13) . . ?
N4 Co N2 87.99(11) . . ?
N1 Co S1 85.95(10) . . ?
N3 Co S1 97.02(9) . . ?
N4 Co S1 88.03(8) . . ?
N2 Co S1 166.74(9) . . ?
N1 Co S2 95.94(9) . . ?
N3 Co S2 85.49(9) . . ?
N4 Co S2 167.31(9) . . ?
N2 Co S2 90.17(9) . . ?
S1 Co S2 96.41(3) . . ?
C1 S1 Co 99.43(12) . . ?
C11 S2 Co 99.24(11) . . ?
C5 N1 C4 118.0(3) . . ?
C5 N1 Co 119.4(3) . . ?
C4 N1 Co 122.4(3) . . ?
C10 N2 C6 118.3(3) . . ?
C10 N2 Co 129.3(3) . . ?
C6 N2 Co 112.3(3) . . ?
C15 N3 C14 118.5(3) . . ?
C15 N3 Co 117.6(2) . . ?
C14 N3 Co 121.9(2) . . ?
C20 N4 C16 119.3(3) . . ?
C20 N4 Co 128.5(2) . . ?
C16 N4 Co 112.2(2) . . ?
C3 C1 C4 111.1(3) . . ?
C3 C1 C2 109.2(3) . . ?
C4 C1 C2 110.2(3) . . ?
C3 C1 S1 110.8(3) . . ?
C4 C1 S1 107.5(2) . . ?
C2 C1 S1 108.1(2) . . ?
N1 C4 C1 111.6(3) . . ?
O1 C5 N1 129.0(4) . . ?
O1 C5 C6 120.0(4) . . ?
N1 C5 C6 111.0(4) . . ?
N2 C6 C7 121.5(4) . . ?
N2 C6 C5 115.4(4) . . ?
C7 C6 C5 123.0(4) . . ?
C8 C7 C6 119.4(4) . . ?
C9 C8 C7 119.1(4) . . ?
C8 C9 C10 118.9(4) . . ?
N2 C10 C9 122.7(4) . . ?
C12 C11 C14 110.8(3) . . ?
C12 C11 C13 109.2(3) . . ?
C14 C11 C13 109.4(3) . . ?
C12 C11 S2 111.5(3) . . ?
C14 C11 S2 106.9(2) . . ?
C13 C11 S2 109.0(2) . . ?
N3 C14 C11 111.3(3) . . ?
O2 C15 N3 127.5(3) . . ?
O2 C15 C16 120.8(3) . . ?
N3 C15 C16 111.7(3) . . ?
N4 C16 C17 121.9(3) . . ?
N4 C16 C15 115.6(3) . . ?
C17 C16 C15 122.5(3) . . ?
C18 C17 C16 118.2(3) . . ?
C17 C18 C19 119.9(3) . . ?
C18 C19 C20 118.7(3) . . ?
N4 C20 C19 122.0(3) . . ?
C22 N5 C23 109.6(3) . . ?
C22 N5 C24 110.6(3) . . ?
C23 N5 C24 109.6(3) . . ?
C22 N5 C21 109.6(3) . . ?
C23 N5 C21 109.0(3) . . ?
C24 N5 C21 108.5(3) . . ?
N6 C25 C26 179.5(7) . . ?

loop_
_geom_bond_atom_site_label_1
_geom_bond_atom_site_label_2
_geom_bond_distance
_geom_bond_site_symmetry_2
_geom_bond_publ_flag
Co N1 1.907(3) . ?
Co N3 1.912(3) . ?
Co N4 1.984(3) . ?
Co N2 1.995(3) . ?
Co S1 2.2413(11) . ?
Co S2 2.2607(9) . ?
S1 C1 1.846(4) . ?
S2 C11 1.844(3) . ?
O1 C5 1.248(5) . ?
O2 C15 1.254(4) . ?
N1 C5 1.318(5) . ?
N1 C4 1.463(5) . ?
N2 C10 1.339(5) . ?
N2 C6 1.353(5) . ?
N3 C15 1.320(4) . ?
N3 C14 1.462(4) . ?
N4 C20 1.329(4) . ?
N4 C16 1.344(4) . ?
C1 C3 1.522(5) . ?
C1 C4 1.522(5) . ?
C1 C2 1.532(5) . ?
C5 C6 1.507(6) . ?
C6 C7 1.382(5) . ?
C7 C8 1.379(6) . ?
C8 C9 1.373(6) . ?
C9 C10 1.379(5) . ?
C11 C12 1.520(5) . ?
C11 C14 1.520(5) . ?
C11 C13 1.534(5) . ?
C15 C16 1.488(4) . ?
C16 C17 1.396(4) . ?
C17 C18 1.374(5) . ?
C18 C19 1.380(5) . ?
C19 C20 1.387(5) . ?
N5 C22 1.490(5) . ?
N5 C23 1.495(4) . ?
N5 C24 1.494(5) . ?
N5 C21 1.499(4) . ?
N6 C25 1.134(7) . ?
C25 C26 1.451(8) . ?

_journal_paper_doi 10.1021/ic990794m
